data_4118799
loop_
_publ_author_name
'Magdalena M. Lozinska'
'Enzo Mangano'
'John P. S. Mowat'
'Ashley M. Shepherd'
'Russell F. Howe'
'Stephen P. Thompson'
'Julia E. Parker'
'Stefano Brandani'
'Paul A. Wright'

_publ_section_title
;
 Understanding Carbon Dioxide Adsorption on Univalent Cation Forms of the
 Flexible Zeolite Rho at Conditions Relevant to Carbon Capture from Flue
 Gases
;
_journal_name_full 'Journal of the American Chemical Society'
_journal_page_first 17628
_journal_page_last 17642
_journal_paper_doi 10.1021/ja3070864
_journal_volume 134
_journal_year 2012
_chemical_formula_sum 'Al0.1 Na0.09 O Si0.4'
_chemical_formula_weight 32.11
_space_group_IT_number 217
_symmetry_cell_setting cubic
_symmetry_space_group_name_Hall 'I -4 2 3'
_symmetry_space_group_name_H-M 'I -4 3 m'
_audit_author_name jpsm
_audit_creation_date 2012-07-11T17:02
_audit_creation_method 'from EXP file using GSAS2CIF'
_audit_update_record ' 2012-07-11T17:02  Initial CIF as created by GSAS2CIF'
_cell_angle_alpha 90.0
_cell_angle_beta 90.0
_cell_angle_gamma 90.0
_cell_formula_units_Z 96
_cell_length_a 14.41336(10)
_cell_length_b 14.41336
_cell_length_c 14.41336
_cell_measurement_temperature 298
_cell_volume 2994.30(2)
_computing_structure_refinement GSAS
_diffrn_ambient_temperature 298
_diffrn_measurement_device_type synchrotron
_diffrn_radiation_polarisn_ratio 0.93
_diffrn_radiation_probe x-ray
_diffrn_radiation_type synchrotron
_diffrn_radiation_wavelength 0.827159
_exptl_absorpt_correction_T_max 1.00000
_exptl_absorpt_correction_T_min 1.00000
_exptl_absorpt_process_details
;   GSAS Absorption/surface roughness correction: function number 0
 No correction is applied.
;
_pd_block_id 2012-07-11T17:02|Na-Rho|JPSM|i11
_pd_calc_method 'Rietveld Refinement'
_pd_char_colour white
_pd_meas_2theta_range_inc 0.005
_pd_meas_2theta_range_max 49.9975
_pd_meas_2theta_range_min 2.0025
_pd_meas_number_of_points 9600
_pd_phase_name 'from D:/gsas/MyWork/MML269a/NaRho.EXP'
_pd_proc_2theta_range_inc 0.005
_pd_proc_2theta_range_max 49.99749
_pd_proc_2theta_range_min 2.00249
_pd_proc_info_datetime 2012-07-11T17:02:34
_pd_proc_ls_background_function
;   GSAS Background function number 7 with 30 terms.
 Linear interpolation
      1:    163.589     2:    101.239     3:    80.2873     4:    72.4667    
      5:    75.1749     6:    112.992     7:    139.164     8:    99.0981    
      9:    75.7076    10:    63.3395    11:    51.7694    12:    43.5294    
     13:    46.2881    14:    42.9369    15:    45.3759    16:    43.2239    
     17:    41.8309    18:    43.8143    19:    47.8809    20:    42.4235    
     21:    48.9649    22:    45.8471    23:    44.9038    24:    43.6738    
     25:    40.5249    26:    28.9289    27:    26.8405    28:    27.2822    
     29:    27.9624    30:    27.1324    
;
_pd_proc_ls_peak_cutoff 0.00050
_pd_proc_ls_profile_function
;
 CW Profile function number 3 with  19 terms
 Pseudovoigt profile coefficients as parameterized in
 P. Thompson, D.E. Cox & J.B. Hastings (1987). J. Appl. Cryst.,20,79-83.
 Asymmetry correction of L.W. Finger, D.E. Cox & A. P. Jephcoat (1994).
 J. Appl. Cryst.,27,892-900.
 Peak tails are ignored  where the intensity is below 0.0005 times the peak
   Aniso. broadening axis   0.0   0.0   1.0
;
_pd_proc_ls_prof_R_factor 0.0770
_pd_proc_ls_prof_wR_expected 0.0689
_pd_proc_ls_prof_wR_factor 0.1034
_pd_proc_number_of_points 9600
_refine_ls_goodness_of_fit_all 1.53
_refine_ls_matrix_type full
_refine_ls_number_parameters 16
_refine_ls_number_restraints 12
_refine_ls_R_Fsqd_factor 0.06993
_refine_ls_shift/su_max 0.05
_refine_ls_shift/su_mean 0.00
_reflns_d_resolution_high 0.985
_reflns_d_resolution_low 10.192
_reflns_limit_h_max 15
_reflns_limit_h_min 1
_reflns_limit_k_max 10
_reflns_limit_k_min 0
_reflns_limit_l_max 8
_reflns_limit_l_min 0
_reflns_number_total 195
_cod_data_source_file ja3070864_si_002_1.cif
_cod_data_source_block Na-Rho_publ
_cod_depositor_comments 'Adding Fobs data.'
_cod_original_cell_volume 2994.30(6)
_cod_original_formula_sum 'Al0.10 Na0.09 O Si0.40'
_cod_database_code 4118799
_cod_database_fobs_code 4118799
_gsas_exptl_extinct_corr_t_min 1.00000
_gsas_exptl_extinct_corr_t_max 1.00000

loop_
_symmetry_equiv_pos_site_id
_symmetry_equiv_pos_as_xyz
1 +x,+y,+z
2 +z,+x,+y
3 +y,+z,+x
4 +y,-x,-z
5 -z,+y,-x
6 -x,-z,+y
7 -x,-y,+z
8 -z,+x,-y
9 -y,-z,+x
10 +x,-y,-z
11 +z,-x,-y
12 -y,+z,-x
13 -y,+x,-z
14 -z,-y,+x
15 +x,-z,-y
16 +x,+z,+y
17 +y,+x,+z
18 +z,+y,+x
19 +y,-z,-x
20 -y,-x,+z
21 +z,-y,-x
22 -x,+z,-y
23 -x,+y,-z
24 -z,-x,+y
101 +x+1/2,+y+1/2,+z+1/2
102 +z+1/2,+x+1/2,+y+1/2
103 +y+1/2,+z+1/2,+x+1/2
104 +y+1/2,-x+1/2,-z+1/2
105 -z+1/2,+y+1/2,-x+1/2
106 -x+1/2,-z+1/2,+y+1/2
107 -x+1/2,-y+1/2,+z+1/2
108 -z+1/2,+x+1/2,-y+1/2
109 -y+1/2,-z+1/2,+x+1/2
110 +x+1/2,-y+1/2,-z+1/2
111 +z+1/2,-x+1/2,-y+1/2
112 -y+1/2,+z+1/2,-x+1/2
113 -y+1/2,+x+1/2,-z+1/2
114 -z+1/2,-y+1/2,+x+1/2
115 +x+1/2,-z+1/2,-y+1/2
116 +x+1/2,+z+1/2,+y+1/2
117 +y+1/2,+x+1/2,+z+1/2
118 +z+1/2,+y+1/2,+x+1/2
119 +y+1/2,-z+1/2,-x+1/2
120 -y+1/2,-x+1/2,+z+1/2
121 +z+1/2,-y+1/2,-x+1/2
122 -x+1/2,+z+1/2,-y+1/2
123 -x+1/2,+y+1/2,-z+1/2
124 -z+1/2,-x+1/2,+y+1/2

loop_
_atom_site_type_symbol
_atom_site_label
_atom_site_fract_x
_atom_site_fract_y
_atom_site_fract_z
_atom_site_occupancy
_atom_site_thermal_displace_type
_atom_site_U_iso_or_equiv
_atom_site_symmetry_multiplicity
Si Si1 0.27429(15) 0.12260(18) 0.42518(17) 0.8 Uiso 0.0132(5) 48
Al Al1 0.27429(15) 0.12260(18) 0.42518(17) 0.2 Uiso 0.0132(5) 48
O O1 0.03882(25) 0.21133(23) 0.38675(30) 1.0 Uiso 0.0045(8) 48
O O2 0.21936(29) 0.21936(29) 0.4039(5) 1.0 Uiso 0.0045(8) 24
O O3 0.11701(28) 0.11701(28) 0.6275(4) 1.0 Uiso 0.0045(8) 24
Na Na2 0.3103(8) 0.3103(8) 0.3103(8) 0.38869 Uiso 0.0490(5) 8
Na Na1 0.3869(9) 0.0 0.0 0.5 Uiso 0.0490(5) 12

loop_
_atom_type_symbol
_atom_type_number_in_cell
_atom_type_scat_dispersion_real
_atom_type_scat_dispersion_imag
_atom_type_scat_Cromer_Mann_a1
_atom_type_scat_Cromer_Mann_a2
_atom_type_scat_Cromer_Mann_a3
_atom_type_scat_Cromer_Mann_a4
_atom_type_scat_Cromer_Mann_b1
_atom_type_scat_Cromer_Mann_b2
_atom_type_scat_Cromer_Mann_b3
_atom_type_scat_Cromer_Mann_b4
_atom_type_scat_Cromer_Mann_c
_atom_type_scat_source
Si 38.4 0.000 0.000 6.29150 2.43860 3.03530 32.3337 1.98910 0.67850 1.54100 81.6937 1.14070 International_Tables_Vol_C
Al 9.6 0.000 0.000 6.42020 3.03870 1.90020 0.74260 1.59360 31.5472 1.96460 85.0886 1.11510 International_Tables_Vol_C
O 96.0 0.000 0.000 3.04850 13.2771 2.28680 5.70110 1.54630 0.32390 0.86700 32.9089 0.25080 International_Tables_Vol_C
Na 9.11 0.000 0.000 4.76260 3.28500 3.17360 8.84220 1.26740 0.31360 1.11280 129.424 0.67600 International_Tables_Vol_C

loop_
_geom_angle_atom_site_label_1
_geom_angle_atom_site_label_2
_geom_angle_atom_site_label_3
_geom_angle
_geom_angle_site_symmetry_1
_geom_angle_site_symmetry_3
_geom_angle_publ_flag
O1 Si1 O1 110.5(4) 17_555 109_555 n
O1 Si1 O2 107.63(25) 17_555 1_555 n
O1 Si1 O3 115.64(29) 17_555 112_545 n
O1 Si1 Na2 123.1(4) 17_555 1_555 n
O1 Si1 O2 108.43(33) 109_555 1_555 n
O1 Si1 O3 104.14(23) 109_555 112_545 n
O1 Si1 Na2 123.9(4) 109_555 1_555 n
O2 Si1 O3 110.33(34) 1_555 112_545 n
O2 Si1 Na2 42.48(23) 1_555 1_555 n
O3 Si1 Na2 68.14(23) 112_545 1_555 n
O1 Al1 O1 110.5(4) 17_555 109_555 n
O1 Al1 O2 107.63(25) 17_555 1_555 n
O1 Al1 O3 115.64(29) 17_555 112_545 n
O1 Al1 Na2 123.1(4) 17_555 1_555 n
O1 Al1 O2 108.43(33) 109_555 1_555 n
O1 Al1 O3 104.14(23) 109_555 112_545 n
O1 Al1 Na2 123.9(4) 109_555 1_555 n
O2 Al1 O3 110.33(34) 1_555 112_545 n
O2 Al1 Na2 42.48(23) 1_555 1_555 n
O3 Al1 Na2 68.14(23) 112_545 1_555 n
Si1 O1 Si1 134.39(28) 17_555 111_455 n
Si1 O1 Al1 0.0 17_555 17_555 n
Si1 O1 Al1 134.39(28) 17_555 111_455 n
Si1 O1 Al1 134.39(28) 111_455 17_555 n
Si1 O1 Al1 0.0 111_455 111_455 n
Al1 O1 Al1 134.39(28) 17_555 111_455 n
Si1 O2 Si1 142.5(5) 1_555 17_555 n
Si1 O2 Al1 0.0 1_555 1_555 n
Si1 O2 Al1 142.5(5) 1_555 17_555 n
Si1 O2 Na2 108.77(25) 1_555 1_555 n
Si1 O2 Al1 142.5(5) 17_555 1_555 n
Si1 O2 Al1 0.0 17_555 17_555 n
Si1 O2 Na2 108.77(25) 17_555 1_555 n
Al1 O2 Al1 142.5(5) 1_555 17_555 n
Al1 O2 Na2 108.77(25) 1_555 1_555 n
Al1 O2 Na2 108.77(25) 17_555 1_555 n
Si1 O3 Si1 132.2(4) 106_555 124_555 n
Si1 O3 Al1 0.0 106_555 106_555 n
Si1 O3 Al1 132.2(4) 106_555 124_555 n
Si1 O3 Na1 113.44(21) 106_555 5_556 n
Si1 O3 Al1 132.2(4) 124_555 106_555 n
Si1 O3 Al1 0.0 124_555 124_555 n
Si1 O3 Na1 113.44(21) 124_555 5_556 n
Al1 O3 Al1 132.2(4) 106_555 124_555 n
Al1 O3 Na1 113.44(21) 106_555 5_556 n
Al1 O3 Na1 113.44(21) 124_555 5_556 n
Si1 Na2 Si1 112.39(30) 1_555 2_555 n
Si1 Na2 Si1 112.39(30) 1_555 3_555 n
Si1 Na2 Si1 147.3(7) 1_555 16_555 n
Si1 Na2 Si1 57.50(14) 1_555 17_555 n
Si1 Na2 Si1 57.17(14) 1_555 18_555 n
Si1 Na2 Al1 0.0 1_555 1_555 n
Si1 Na2 Al1 112.39(30) 1_555 2_555 n
Si1 Na2 Al1 112.39(30) 1_555 3_555 n
Si1 Na2 Al1 147.3(7) 1_555 16_555 n
Si1 Na2 Al1 57.50(14) 1_555 17_555 n
Si1 Na2 Al1 57.17(14) 1_555 18_555 n
Si1 Na2 O2 28.75(7) 1_555 1_555 n
Si1 Na2 O2 84.74(25) 1_555 2_555 n
Si1 Na2 O2 134.2(6) 1_555 3_555 n
Si1 Na2 Si1 112.39(30) 2_555 3_555 n
Si1 Na2 Si1 57.17(14) 2_555 16_555 n
Si1 Na2 Si1 147.3(7) 2_555 17_555 n
Si1 Na2 Si1 57.50(14) 2_555 18_555 n
Si1 Na2 Al1 112.39(30) 2_555 1_555 n
Si1 Na2 Al1 0.0 2_555 2_555 n
Si1 Na2 Al1 112.39(30) 2_555 3_555 n
Si1 Na2 Al1 57.17(14) 2_555 16_555 n
Si1 Na2 Al1 147.3(7) 2_555 17_555 n
Si1 Na2 Al1 57.50(14) 2_555 18_555 n
Si1 Na2 O2 134.2(6) 2_555 1_555 n
Si1 Na2 O2 28.75(7) 2_555 2_555 n
Si1 Na2 O2 84.74(25) 2_555 3_555 n
Si1 Na2 Si1 57.50(14) 3_555 16_555 n
Si1 Na2 Si1 57.17(14) 3_555 17_555 n
Si1 Na2 Si1 147.3(7) 3_555 18_555 n
Si1 Na2 Al1 112.39(30) 3_555 1_555 n
Si1 Na2 Al1 112.39(30) 3_555 2_555 n
Si1 Na2 Al1 0.0 3_555 3_555 n
Si1 Na2 Al1 57.50(14) 3_555 16_555 n
Si1 Na2 Al1 57.17(14) 3_555 17_555 n
Si1 Na2 Al1 147.3(7) 3_555 18_555 n
Si1 Na2 O2 84.74(25) 3_555 1_555 n
Si1 Na2 O2 134.2(6) 3_555 2_555 n
Si1 Na2 O2 28.75(7) 3_555 3_555 n
Si1 Na2 Si1 112.39(30) 16_555 17_555 n
Si1 Na2 Si1 112.39(30) 16_555 18_555 n
Si1 Na2 Al1 147.3(7) 16_555 1_555 n
Si1 Na2 Al1 57.17(14) 16_555 2_555 n
Si1 Na2 Al1 57.50(14) 16_555 3_555 n
Si1 Na2 Al1 0.0 16_555 16_555 n
Si1 Na2 Al1 112.39(30) 16_555 17_555 n
Si1 Na2 Al1 112.39(30) 16_555 18_555 n
Si1 Na2 O2 134.2(6) 16_555 1_555 n
Si1 Na2 O2 84.74(25) 16_555 2_555 n
Si1 Na2 O2 28.75(7) 16_555 3_555 n
Si1 Na2 Si1 112.39(30) 17_555 18_555 n
Si1 Na2 Al1 57.50(14) 17_555 1_555 n
Si1 Na2 Al1 147.3(7) 17_555 2_555 n
Si1 Na2 Al1 57.17(14) 17_555 3_555 n
Si1 Na2 Al1 112.39(30) 17_555 16_555 n
Si1 Na2 Al1 0.0 17_555 17_555 n
Si1 Na2 Al1 112.39(30) 17_555 18_555 n
Si1 Na2 O2 28.75(7) 17_555 1_555 n
Si1 Na2 O2 134.2(6) 17_555 2_555 n
Si1 Na2 O2 84.74(25) 17_555 3_555 n
Si1 Na2 Al1 57.17(14) 18_555 1_555 n
Si1 Na2 Al1 57.50(14) 18_555 2_555 n
Si1 Na2 Al1 147.3(7) 18_555 3_555 n
Si1 Na2 Al1 112.39(30) 18_555 16_555 n
Si1 Na2 Al1 112.39(30) 18_555 17_555 n
Si1 Na2 Al1 0.0 18_555 18_555 n
Si1 Na2 O2 84.74(25) 18_555 1_555 n
Si1 Na2 O2 28.75(7) 18_555 2_555 n
Si1 Na2 O2 134.2(6) 18_555 3_555 n
Al1 Na2 Al1 112.39(30) 1_555 2_555 n
Al1 Na2 Al1 112.39(30) 1_555 3_555 n
Al1 Na2 Al1 147.3(7) 1_555 16_555 n
Al1 Na2 Al1 57.50(14) 1_555 17_555 n
Al1 Na2 Al1 57.17(14) 1_555 18_555 n
Al1 Na2 O2 28.75(7) 1_555 1_555 n
Al1 Na2 O2 84.74(25) 1_555 2_555 n
Al1 Na2 O2 134.2(6) 1_555 3_555 n
Al1 Na2 Al1 112.39(30) 2_555 3_555 n
Al1 Na2 Al1 57.17(14) 2_555 16_555 n
Al1 Na2 Al1 147.3(7) 2_555 17_555 n
Al1 Na2 Al1 57.50(14) 2_555 18_555 n
Al1 Na2 O2 134.2(6) 2_555 1_555 n
Al1 Na2 O2 28.75(7) 2_555 2_555 n
Al1 Na2 O2 84.74(25) 2_555 3_555 n
Al1 Na2 Al1 57.50(14) 3_555 16_555 n
Al1 Na2 Al1 57.17(14) 3_555 17_555 n
Al1 Na2 Al1 147.3(7) 3_555 18_555 n
Al1 Na2 O2 84.74(25) 3_555 1_555 n
Al1 Na2 O2 134.2(6) 3_555 2_555 n
Al1 Na2 O2 28.75(7) 3_555 3_555 n
Al1 Na2 Al1 112.39(30) 16_555 17_555 n
Al1 Na2 Al1 112.39(30) 16_555 18_555 n
Al1 Na2 O2 134.2(6) 16_555 1_555 n
Al1 Na2 O2 84.74(25) 16_555 2_555 n
Al1 Na2 O2 28.75(7) 16_555 3_555 n
Al1 Na2 Al1 112.39(30) 17_555 18_555 n
Al1 Na2 O2 28.75(7) 17_555 1_555 n
Al1 Na2 O2 134.2(6) 17_555 2_555 n
Al1 Na2 O2 84.74(25) 17_555 3_555 n
Al1 Na2 O2 84.74(25) 18_555 1_555 n
Al1 Na2 O2 28.75(7) 18_555 2_555 n
Al1 Na2 O2 134.2(6) 18_555 3_555 n
O2 Na2 O2 110.2(5) 1_555 2_555 n
O2 Na2 O2 110.2(5) 1_555 3_555 n
O2 Na2 O2 110.2(5) 2_555 3_555 n
O3 Na1 O3 170.0(7) 5_655 14_655 n
O3 Na1 Na1 95.00(33) 5_655 6_655 n
O3 Na1 Na1 95.00(33) 14_655 6_655 n

loop_
_geom_bond_atom_site_label_1
_geom_bond_atom_site_label_2
_geom_bond_distance
_geom_bond_site_symmetry_2
_geom_bond_publ_flag
Si1 Si1 3.010(4) 106_555 n
Si1 Si1 3.010(4) 122_545 n
Si1 Al1 3.092(5) 17_555 n
Si1 Al1 3.076(5) 18_555 n
Si1 Al1 3.010(4) 106_555 n
Si1 Al1 3.010(4) 122_545 n
Si1 O1 1.6089(33) 17_555 n
Si1 O1 1.6565(33) 109_555 n
Si1 O2 1.6328(33) 1_555 n
Si1 O3 1.6822(29) 112_545 n
Si1 Na2 3.214(6) 1_555 n
Si1 Na1 3.4301(23) 104_555 n
Al1 Si1 3.092(5) 17_555 n
Al1 Si1 3.076(5) 18_555 n
Al1 Si1 3.010(4) 106_555 n
Al1 Si1 3.010(4) 122_545 n
Al1 Al1 3.092(5) 17_555 n
Al1 Al1 3.076(5) 18_555 n
Al1 Al1 3.010(4) 106_555 n
Al1 Al1 3.010(4) 122_545 n
Al1 O1 1.6089(33) 17_555 n
Al1 O1 1.6565(33) 109_555 n
Al1 O2 1.6328(33) 1_555 n
Al1 O3 1.6822(29) 112_545 n
Al1 Na2 3.214(6) 1_555 n
Al1 Na1 3.4301(23) 104_555 n
O1 Si1 1.6089(33) 17_555 n
O1 Si1 1.6565(33) 111_455 n
O1 Al1 1.6089(33) 17_555 n
O1 Al1 1.6565(33) 111_455 n
O1 Na1 3.0969(32) 3_555 n
O2 Si1 1.6328(33) 1_555 n
O2 Si1 1.6328(33) 17_555 n
O2 Al1 1.6328(33) 1_555 n
O2 Al1 1.6328(33) 17_555 n
O2 Na2 2.292(8) 1_555 n
O3 Si1 1.6822(29) 106_555 n
O3 Si1 1.6822(29) 124_555 n
O3 Al1 1.6822(29) 106_555 n
O3 Al1 1.6822(29) 124_555 n
O3 Na2 3.022(5) 106_555 n
O3 Na1 2.394(6) 5_556 n
Na2 Si1 3.214(6) 1_555 n
Na2 Si1 3.214(6) 2_555 n
Na2 Si1 3.214(6) 3_555 n
Na2 Si1 3.214(6) 16_555 n
Na2 Si1 3.214(6) 17_555 n
Na2 Si1 3.214(6) 18_555 n
Na2 Al1 3.214(6) 1_555 n
Na2 Al1 3.214(6) 2_555 n
Na2 Al1 3.214(6) 3_555 n
Na2 Al1 3.214(6) 16_555 n
Na2 Al1 3.214(6) 17_555 n
Na2 Al1 3.214(6) 18_555 n
Na2 O2 2.292(8) 1_555 n
Na2 O2 2.292(8) 2_555 n
Na2 O2 2.292(8) 3_555 n
Na2 O3 3.022(5) 107_554 n
Na2 O3 3.022(5) 111_455 n
Na2 O3 3.022(5) 112_545 n
Na1 Si1 3.4301(23) 109_554 n
Na1 Si1 3.4301(23) 112_545 n
Na1 Si1 3.4301(23) 113_545 n
Na1 Si1 3.4301(23) 120_554 n
Na1 Al1 3.4301(23) 109_554 n
Na1 Al1 3.4301(23) 112_545 n
Na1 Al1 3.4301(23) 113_545 n
Na1 Al1 3.4301(23) 120_554 n
Na1 O1 3.0969(32) 2_555 n
Na1 O1 3.0969(32) 11_555 n
Na1 O1 3.0969(32) 18_555 n
Na1 O1 3.0969(32) 21_555 n
Na1 O3 2.394(6) 5_655 n
Na1 O3 2.394(6) 14_655 n
Na1 Na1 3.259(26) 6_655 n
